data_1525970
loop_
_publ_author_name
'Maury, F.'
'Nicolas-Francillon, M.'
'Bouree, F.'
'Ollitrault-Fichet, R.'
'Nanot, M.'

_publ_section_title
;
 Local structural changes in lithium-doped Y Ba2 Cu3 Oy
;
_journal_name_full 'Physica C (Amsterdam)'
_journal_page_first 121
_journal_page_last 132
_journal_volume 333
_journal_year 2000
_chemical_formula_sum 'Ba2 Cu2.88 Li0.12 O6.01 Y'
_chemical_name_systematic 'Y Ba2 Cu2.88 Li0.12 O6.01'
_space_group_IT_number 123
_symmetry_space_group_name_Hall '-P 4 2'
_symmetry_space_group_name_H-M 'P 4/m m m'
_cell_angle_alpha 90
_cell_angle_beta 90
_cell_angle_gamma 90
_cell_formula_units_Z 1
_cell_length_a 3.8595
_cell_length_b 3.8595
_cell_length_c 11.8137
_cell_volume 175.974
_citation_journal_id_ASTM PHYCE6
_cod_data_source_file Maury_PHYCE6_2000_410.cif
_cod_data_source_block Ba2Cu2.88Li0.12O6.01Y1
_cod_original_cell_volume 175.9738
_cod_original_formula_sum 'Ba2 Cu2.88 Li0.12 O6.01 Y1'
_cod_database_code 1525970

loop_
_symmetry_equiv_pos_as_xyz
x,y,z
-y,x,z
-x,-y,z
y,-x,z
x,-y,-z
y,x,-z
-x,y,-z
-y,-x,-z
-x,-y,-z
y,-x,-z
x,y,-z
-y,x,-z
-x,y,z
-y,-x,z
x,-y,z
y,x,z

loop_
_atom_site_label
_atom_site_type_symbol
_atom_site_fract_x
_atom_site_fract_y
_atom_site_fract_z
_atom_site_occupancy
_atom_site_U_iso_or_equiv
O2 O-2 0.5 0 0.3789 1 0.0
O1 O-2 0 0 0.1522 0.96 0.0
Cu1 Cu+1 0 0 0 0.98 0.0
Ba1 Ba+2 0.5 0.5 0.1954 1 0.0
Li1 Li+1 0 0 0 0.02 0.0
Li2 Li+1 0 0 0.3621 0.05 0.0
O3 O-2 0.085 0.5 0 0.022 0.0
Cu2 Cu+1 0 0 0.3621 0.95 0.0
Y1 Y+3 0.5 0.5 0.5 1 0.0
